data_4070458
loop_
_publ_author_name
'Wu, Jianguo'
'Sharp, Paul R.'

_publ_section_title
;
 Reactivity and Stability of 2-Platinaoxetanes
;
_journal_issue 24
_journal_name_full Organometallics
_journal_page_first 6935
_journal_paper_doi 10.1021/om900828k
_journal_volume 28
_journal_year 2009
_chemical_absolute_configuration ad
_chemical_formula_sum 'C12 H15 B F4 Pt'
_chemical_formula_weight 441.14
_space_group_IT_number 33
_symmetry_cell_setting orthorhombic
_symmetry_Int_Tables_number 33
_symmetry_space_group_name_Hall 'P 2c -2n'
_symmetry_space_group_name_H-M 'P n a 21'
_atom_sites_solution_hydrogens geom
_atom_sites_solution_primary direct
_atom_sites_solution_secondary difmap
_audit_creation_method SHELXL-97
_cell_angle_alpha 90.00
_cell_angle_beta 90.00
_cell_angle_gamma 90.00
_cell_formula_units_Z 4
_cell_length_a 13.8713(12)
_cell_length_b 7.0473(6)
_cell_length_c 13.8965(12)
_cell_measurement_reflns_used 4657
_cell_measurement_temperature 173(2)
_cell_measurement_theta_max 27.1
_cell_measurement_theta_min 2.9
_cell_volume 1358.5(2)
_computing_cell_refinement 'SAINT (Bruker AXS, 1998)'
_computing_data_collection 'SMART (Bruker AXS, 1998)'
_computing_data_reduction 'SAINT (Bruker AXS, 1998)'
_computing_molecular_graphics 'ORTEP-III (Burnett & Johnson, 1996)'
_computing_publication_material 'CIFTAB (Sheldrick, 1997)'
_computing_structure_refinement 'SHELXL-97 (Sheldrick, 1997)'
_computing_structure_solution 'SHELXS-97 (Sheldrick, 1997)'
_diffrn_ambient_temperature 173(2)
_diffrn_measured_fraction_theta_full 0.999
_diffrn_measured_fraction_theta_max 0.999
_diffrn_measurement_device_type 'Bruker SMART CCD area detector'
_diffrn_measurement_method 'omega scans'
_diffrn_radiation_monochromator graphite
_diffrn_radiation_type MoK\a
_diffrn_radiation_wavelength 0.71073
_diffrn_reflns_av_R_equivalents 0.0270
_diffrn_reflns_av_sigmaI/netI 0.0345
_diffrn_reflns_limit_h_max 17
_diffrn_reflns_limit_h_min -11
_diffrn_reflns_limit_k_max 8
_diffrn_reflns_limit_k_min -9
_diffrn_reflns_limit_l_max 16
_diffrn_reflns_limit_l_min -17
_diffrn_reflns_number 7479
_diffrn_reflns_theta_full 27.12
_diffrn_reflns_theta_max 27.12
_diffrn_reflns_theta_min 2.93
_diffrn_source 'fine-focus sealed tube'
_diffrn_standards_decay_% 0.0
_exptl_absorpt_coefficient_mu 10.353
_exptl_absorpt_correction_T_max 0.31
_exptl_absorpt_correction_T_min 0.17
_exptl_absorpt_correction_type multi-scan
_exptl_absorpt_process_details
;
 Data were corrected for decay and absorption using the program SADABS 
 (Sheldrick, G. M. (2003). SADABS. Version 2.10. University of
 G\"ottingen, Germany).
;
_exptl_crystal_colour colourless
_exptl_crystal_density_diffrn 2.157
_exptl_crystal_density_method 'not measured'
_exptl_crystal_description prism
_exptl_crystal_F_000 824
_exptl_crystal_size_max 0.35
_exptl_crystal_size_mid 0.25
_exptl_crystal_size_min 0.15
_refine_diff_density_max 1.766
_refine_diff_density_min -0.682
_refine_diff_density_rms 0.130
_refine_ls_abs_structure_details 'Flack H D (1983), Acta Cryst. A39, 876-881'
_refine_ls_abs_structure_Flack 0.083(15)
_refine_ls_extinction_method none
_refine_ls_goodness_of_fit_ref 1.101
_refine_ls_hydrogen_treatment constr
_refine_ls_matrix_type full
_refine_ls_number_parameters 164
_refine_ls_number_reflns 2813
_refine_ls_number_restraints 1
_refine_ls_restrained_S_all 1.101
_refine_ls_R_factor_all 0.0306
_refine_ls_R_factor_gt 0.0242
_refine_ls_shift/su_max 0.001
_refine_ls_shift/su_mean 0.000
_refine_ls_structure_factor_coef Fsqd
_refine_ls_weighting_details 'calc w=1/[\s^2^(Fo^2^)+(0.0147P)^2^+0.5152P] where P=(Fo^2^+2Fc^2^)/3'
_refine_ls_weighting_scheme calc
_refine_ls_wR_factor_gt 0.0516
_refine_ls_wR_factor_ref 0.0535
_reflns_number_gt 2434
_reflns_number_total 2813
_reflns_threshold_expression >2sigma(I)
_cod_data_source_file om900828k_si_001.cif
_cod_data_source_block JW20
_cod_database_code 4070458

loop_
_symmetry_equiv_pos_as_xyz
'x, y, z'
'-x, -y, z+1/2'
'-x+1/2, y+1/2, z+1/2'
'x+1/2, -y+1/2, z'

loop_
_atom_site_label
_atom_site_type_symbol
_atom_site_fract_x
_atom_site_fract_y
_atom_site_fract_z
_atom_site_U_iso_or_equiv
_atom_site_adp_type
_atom_site_occupancy
_atom_site_symmetry_multiplicity
_atom_site_calc_flag
_atom_site_refinement_flags
Pt1 Pt 0.097362(11) 0.258897(19) 0.00646(9) 0.02418(7) Uani 1 1 d .
F4 F 0.4751(3) -0.2019(5) 0.0542(3) 0.0543(11) Uani 1 1 d .
F2 F 0.3715(5) -0.2296(7) -0.0709(5) 0.0705(17) Uani 1 1 d .
F3 F 0.3244(5) -0.3132(10) 0.0747(6) 0.096(2) Uani 1 1 d .
F1 F 0.3484(3) -0.0054(7) 0.0414(5) 0.0812(19) Uani 1 1 d .
C1 C 0.2210(4) 0.3141(8) -0.0922(5) 0.0298(13) Uani 1 1 d .
H1 H 0.2618 0.3076 -0.0375 0.036 Uiso 1 1 calc R
C2 C 0.1596(5) 0.4617(9) -0.0981(5) 0.0309(16) Uani 1 1 d .
H2 H 0.1650 0.5559 -0.0495 0.037 Uiso 1 1 calc R
C3 C 0.0852(5) 0.4926(10) -0.1719(6) 0.050(2) Uani 1 1 d .
H3A H 0.1168 0.5451 -0.2300 0.061 Uiso 1 1 calc R
H3B H 0.0398 0.5900 -0.1478 0.061 Uiso 1 1 calc R
C4 C 0.0274(5) 0.3191(10) -0.2015(5) 0.0469(18) Uani 1 1 d .
H4A H -0.0356 0.3613 -0.2275 0.056 Uiso 1 1 calc R
H4B H 0.0621 0.2526 -0.2538 0.056 Uiso 1 1 calc R
C5 C 0.0098(7) 0.1815(14) -0.1205(6) 0.033(2) Uani 1 1 d .
H5 H -0.0451 0.2005 -0.0808 0.039 Uiso 1 1 calc R
C6 C 0.0691(5) 0.0292(8) -0.1009(5) 0.0328(15) Uani 1 1 d .
H6 H 0.0484 -0.0571 -0.0526 0.039 Uiso 1 1 calc R
C7 C 0.1649(5) -0.0123(10) -0.1501(6) 0.0412(19) Uani 1 1 d .
H7A H 0.2005 -0.1057 -0.1105 0.049 Uiso 1 1 calc R
H7B H 0.1514 -0.0728 -0.2130 0.049 Uiso 1 1 calc R
C8 C 0.2296(5) 0.1565(9) -0.1670(6) 0.0416(16) Uani 1 1 d .
H8A H 0.2148 0.2103 -0.2311 0.050 Uiso 1 1 calc R
H8B H 0.2973 0.1121 -0.1684 0.050 Uiso 1 1 calc R
C9 C 0.0992(5) 0.2192(9) 0.1632(5) 0.0378(17) Uani 1 1 d .
C10 C 0.1401(6) 0.3967(11) 0.1367(5) 0.0390(18) Uani 1 1 d .
C11 C 0.0055(7) 0.1683(17) 0.1249(6) 0.047(3) Uani 1 1 d .
C12 C 0.1608(5) 0.0649(11) 0.2070(6) 0.053(2) Uani 1 1 d .
H12A H 0.2280 0.0826 0.1872 0.080 Uiso 1 1 calc R
H12B H 0.1380 -0.0593 0.1849 0.080 Uiso 1 1 calc R
H12C H 0.1565 0.0714 0.2773 0.080 Uiso 1 1 calc R
B1 B 0.3782(6) -0.1906(12) 0.0259(6) 0.035(2) Uani 1 1 d .

loop_
_atom_site_aniso_label
_atom_site_aniso_U_11
_atom_site_aniso_U_22
_atom_site_aniso_U_33
_atom_site_aniso_U_23
_atom_site_aniso_U_13
_atom_site_aniso_U_12
Pt1 0.02832(11) 0.02597(10) 0.01826(10) 0.0003(3) 0.0019(3) 0.00114(8)
F4 0.044(3) 0.058(2) 0.061(3) -0.010(2) -0.013(2) 0.0046(19)
F2 0.068(4) 0.110(5) 0.033(4) -0.022(3) -0.005(3) 0.014(3)
F3 0.074(4) 0.108(4) 0.106(5) 0.021(4) -0.002(4) -0.047(4)
F1 0.071(3) 0.056(3) 0.117(6) -0.032(3) -0.002(3) 0.0173(19)
C1 0.029(3) 0.033(3) 0.027(3) -0.001(3) 0.005(3) -0.008(3)
C2 0.046(5) 0.024(3) 0.023(4) -0.001(3) 0.006(3) -0.015(3)
C3 0.065(6) 0.042(4) 0.044(5) 0.025(3) 0.009(4) 0.010(3)
C4 0.045(5) 0.058(4) 0.038(4) 0.007(3) -0.014(3) 0.003(4)
C5 0.030(5) 0.048(5) 0.020(5) 0.001(4) -0.006(3) -0.015(4)
C6 0.047(4) 0.033(3) 0.019(3) 0.001(3) -0.004(3) -0.016(3)
C7 0.047(5) 0.033(4) 0.043(5) -0.020(3) 0.007(4) -0.003(3)
C8 0.043(4) 0.040(3) 0.042(4) -0.005(3) 0.011(3) 0.001(3)
C9 0.047(5) 0.048(4) 0.018(3) 0.002(3) 0.006(3) 0.017(3)
C10 0.059(5) 0.045(5) 0.013(4) -0.008(3) -0.001(3) -0.003(4)
C11 0.044(6) 0.070(6) 0.027(6) 0.006(5) 0.012(4) 0.025(6)
C12 0.060(6) 0.065(5) 0.035(5) 0.009(4) 0.004(4) 0.023(4)
B1 0.039(4) 0.045(4) 0.023(7) -0.009(3) -0.007(3) -0.001(3)

loop_
_atom_type_symbol
_atom_type_description
_atom_type_scat_dispersion_real
_atom_type_scat_dispersion_imag
_atom_type_scat_source
C C 0.0033 0.0016 'International Tables Vol C Tables 4.2.6.8 and 6.1.1.4'
H H 0.0000 0.0000 'International Tables Vol C Tables 4.2.6.8 and 6.1.1.4'
B B 0.0013 0.0007 'International Tables Vol C Tables 4.2.6.8 and 6.1.1.4'
F F 0.0171 0.0103 'International Tables Vol C Tables 4.2.6.8 and 6.1.1.4'
Pt Pt -1.7033 8.3905 'International Tables Vol C Tables 4.2.6.8 and 6.1.1.4'

loop_
_geom_angle_atom_site_label_1
_geom_angle_atom_site_label_2
_geom_angle_atom_site_label_3
_geom_angle
C10 Pt1 C11 69.8(4)
C10 Pt1 C9 38.3(3)
C11 Pt1 C9 38.7(3)
C10 Pt1 C5 160.1(4)
C11 Pt1 C5 102.1(2)
C9 Pt1 C5 140.0(3)
C10 Pt1 C2 98.9(3)
C11 Pt1 C2 156.1(3)
C9 Pt1 C2 136.8(3)
C5 Pt1 C2 81.4(3)
C10 Pt1 C1 103.2(3)
C11 Pt1 C1 165.0(3)
C9 Pt1 C1 128.6(3)
C5 Pt1 C1 88.6(3)
C2 Pt1 C1 35.3(2)
C10 Pt1 C6 160.5(3)
C11 Pt1 C6 100.9(3)
C9 Pt1 C6 124.9(2)
C5 Pt1 C6 36.1(3)
C2 Pt1 C6 95.6(3)
C1 Pt1 C6 81.4(2)
C2 C1 C8 124.8(6)
C2 C1 Pt1 71.7(4)
C8 C1 Pt1 110.6(4)
C2 C1 H1 117.6
C8 C1 H1 117.6
Pt1 C1 H1 87.6
C1 C2 C3 126.9(7)
C1 C2 Pt1 73.0(4)
C3 C2 Pt1 106.2(4)
C1 C2 H2 116.6
C3 C2 H2 116.6
Pt1 C2 H2 90.8
C2 C3 C4 116.1(5)
C2 C3 H3A 108.3
C4 C3 H3A 108.3
C2 C3 H3B 108.3
C4 C3 H3B 108.3
H3A C3 H3B 107.4
C5 C4 C3 113.7(6)
C5 C4 H4A 108.8
C3 C4 H4A 108.8
C5 C4 H4B 108.8
C3 C4 H4B 108.8
H4A C4 H4B 107.7
C6 C5 C4 123.5(8)
C6 C5 Pt1 72.9(4)
C4 C5 Pt1 110.4(5)
C6 C5 H5 118.3
C4 C5 H5 118.3
Pt1 C5 H5 86.7
C5 C6 C7 125.6(6)
C5 C6 Pt1 70.9(4)
C7 C6 Pt1 106.6(4)
C5 C6 H6 117.2
C7 C6 H6 117.2
Pt1 C6 H6 92.6
C8 C7 C6 116.0(5)
C8 C7 H7A 108.3
C6 C7 H7A 108.3
C8 C7 H7B 108.3
C6 C7 H7B 108.3
H7A C7 H7B 107.4
C7 C8 C1 114.9(6)
C7 C8 H8A 108.5
C1 C8 H8A 108.5
C7 C8 H8B 108.5
C1 C8 H8B 108.5
H8A C8 H8B 107.5
C10 C9 C11 118.7(7)
C10 C9 C12 120.8(7)
C11 C9 C12 118.5(7)
C10 C9 Pt1 68.7(4)
C11 C9 Pt1 70.0(5)
C12 C9 Pt1 119.9(5)
C9 C10 Pt1 73.1(4)
C9 C11 Pt1 71.3(5)
C9 C12 H12A 109.5
C9 C12 H12B 109.5
H12A C12 H12B 109.5
C9 C12 H12C 109.5
H12A C12 H12C 109.5
H12B C12 H12C 109.5
F3 B1 F2 109.3(7)
F3 B1 F1 111.5(8)
F2 B1 F1 108.7(7)
F3 B1 F4 111.0(7)
F2 B1 F4 109.1(7)
F1 B1 F4 107.2(6)

loop_
_geom_bond_atom_site_label_1
_geom_bond_atom_site_label_2
_geom_bond_distance
Pt1 C10 2.138(7)
Pt1 C11 2.177(10)
Pt1 C9 2.196(7)
Pt1 C5 2.211(8)
Pt1 C2 2.214(7)
Pt1 C1 2.230(6)
Pt1 C6 2.236(6)
F4 B1 1.403(9)
F2 B1 1.377(11)
F3 B1 1.327(11)
F1 B1 1.385(9)
C1 C2 1.346(9)
C1 C8 1.526(8)
C1 H1 0.9500
C2 C3 1.471(10)
C2 H2 0.9500
C3 C4 1.520(9)
C3 H3A 0.9900
C3 H3B 0.9900
C4 C5 1.506(11)
C4 H4A 0.9900
C4 H4B 0.9900
C5 C6 1.380(11)
C5 H5 0.9500
C6 C7 1.522(9)
C6 H6 0.9500
C7 C8 1.509(9)
C7 H7A 0.9900
C7 H7B 0.9900
C8 H8A 0.9900
C8 H8B 0.9900
C9 C10 1.422(9)
C9 C11 1.449(12)
C9 C12 1.511(9)
C12 H12A 0.9800
C12 H12B 0.9800
C12 H12C 0.9800

loop_
_geom_torsion_atom_site_label_1
_geom_torsion_atom_site_label_2
_geom_torsion_atom_site_label_3
_geom_torsion_atom_site_label_4
_geom_torsion
C10 Pt1 C1 C2 -86.7(5)
C11 Pt1 C1 C2 -147.1(13)
C9 Pt1 C1 C2 -119.2(4)
C5 Pt1 C1 C2 77.0(5)
C6 Pt1 C1 C2 112.6(4)
C10 Pt1 C1 C8 152.1(5)
C11 Pt1 C1 C8 91.7(14)
C9 Pt1 C1 C8 119.7(5)
C5 Pt1 C1 C8 -44.2(5)
C2 Pt1 C1 C8 -121.2(7)
C6 Pt1 C1 C8 -8.6(5)
C8 C1 C2 C3 5.1(11)
Pt1 C1 C2 C3 -97.8(7)
C8 C1 C2 Pt1 102.9(6)
C10 Pt1 C2 C1 100.3(5)
C11 Pt1 C2 C1 159.8(8)
C9 Pt1 C2 C1 94.1(5)
C5 Pt1 C2 C1 -99.8(5)
C6 Pt1 C2 C1 -66.5(4)
C10 Pt1 C2 C3 -135.3(5)
C11 Pt1 C2 C3 -75.8(10)
C9 Pt1 C2 C3 -141.5(5)
C5 Pt1 C2 C3 24.6(5)
C1 Pt1 C2 C3 124.4(7)
C6 Pt1 C2 C3 57.9(5)
C1 C2 C3 C4 41.7(11)
Pt1 C2 C3 C4 -38.9(8)
C2 C3 C4 C5 34.3(10)
C3 C4 C5 C6 -92.7(10)
C3 C4 C5 Pt1 -10.1(9)
C10 Pt1 C5 C6 -155.7(8)
C11 Pt1 C5 C6 -92.0(5)
C9 Pt1 C5 C6 -82.8(6)
C2 Pt1 C5 C6 112.1(5)
C1 Pt1 C5 C6 77.4(4)
C10 Pt1 C5 C4 84.2(11)
C11 Pt1 C5 C4 147.9(8)
C9 Pt1 C5 C4 157.1(5)
C2 Pt1 C5 C4 -8.0(6)
C1 Pt1 C5 C4 -42.7(6)
C6 Pt1 C5 C4 -120.1(9)
C4 C5 C6 C7 6.4(12)
Pt1 C5 C6 C7 -97.1(7)
C4 C5 C6 Pt1 103.5(8)
C10 Pt1 C6 C5 155.2(8)
C11 Pt1 C6 C5 95.6(4)
C9 Pt1 C6 C5 129.1(5)
C2 Pt1 C6 C5 -67.0(5)
C1 Pt1 C6 C5 -99.4(5)
C10 Pt1 C6 C7 -82.2(9)
C11 Pt1 C6 C7 -141.8(5)
C9 Pt1 C6 C7 -108.3(5)
C5 Pt1 C6 C7 122.6(7)
C2 Pt1 C6 C7 55.6(5)
C1 Pt1 C6 C7 23.2(5)
C5 C6 C7 C8 42.0(11)
Pt1 C6 C7 C8 -36.1(8)
C6 C7 C8 C1 31.1(10)
C2 C1 C8 C7 -90.2(9)
Pt1 C1 C8 C7 -8.6(8)
C11 Pt1 C9 C10 -133.8(7)
C5 Pt1 C9 C10 -148.3(6)
C2 Pt1 C9 C10 10.0(6)
C1 Pt1 C9 C10 57.4(5)
C6 Pt1 C9 C10 166.2(4)
C10 Pt1 C9 C11 133.8(7)
C5 Pt1 C9 C11 -14.5(9)
C2 Pt1 C9 C11 143.7(6)
C1 Pt1 C9 C11 -168.8(5)
C6 Pt1 C9 C11 -60.0(6)
C10 Pt1 C9 C12 -114.1(8)
C11 Pt1 C9 C12 112.1(8)
C5 Pt1 C9 C12 97.6(7)
C2 Pt1 C9 C12 -104.2(6)
C1 Pt1 C9 C12 -56.7(7)
C6 Pt1 C9 C12 52.1(7)
C11 C9 C10 Pt1 -50.7(6)
C12 C9 C10 Pt1 112.9(6)
C11 Pt1 C10 C9 28.8(4)
C5 Pt1 C10 C9 97.8(9)
C2 Pt1 C10 C9 -173.1(4)
C1 Pt1 C10 C9 -137.4(4)
C6 Pt1 C10 C9 -35.7(10)
C10 C9 C11 Pt1 50.1(6)
C12 C9 C11 Pt1 -113.9(6)
C10 Pt1 C11 C9 -28.5(4)
C5 Pt1 C11 C9 170.5(6)
C2 Pt1 C11 C9 -93.5(9)
C1 Pt1 C11 C9 35.9(16)
C6 Pt1 C11 C9 133.6(5)
